data_4080656
loop_
_publ_author_name
'Kriechbaum, Margit'
'H\"olbling, Johanna'
'Stammler, Hans-Georg'
'List, Manuela'
'Berger, Raphael J. F.'
'Monkowius, Uwe'

_publ_section_title
;
 Unprecedented Large Temperature Dependence of Silver(I)--Silver(I)
 Distances in Some N-Heterocyclic Carbene Silver(I) Complex Salts
;
_journal_issue 10
_journal_name_full Organometallics
_journal_page_first 2876
_journal_paper_doi 10.1021/om300932r
_journal_volume 32
_journal_year 2013
_chemical_formula_sum 'C18 H32 Ag F6 N4 P'
_chemical_formula_weight 557.32
_space_group_crystal_system orthorhombic
_space_group_IT_number 70
_space_group_name_Hall '-F 2uv 2vw'
_space_group_name_H-M_alt 'F d d d'
_symmetry_space_group_name_Hall '-F 2uv 2vw'
_symmetry_space_group_name_H-M 'F d d d :2'
_atom_sites_solution_hydrogens geom
_atom_sites_solution_primary direct
_atom_sites_solution_secondary difmap
_audit_creation_method 'APEX2 v2010.1-2'
_cell_angle_alpha 90
_cell_angle_beta 90
_cell_angle_gamma 90
_cell_formula_units_Z 16
_cell_length_a 9.7322(4)
_cell_length_b 24.7866(11)
_cell_length_c 41.730(2)
_cell_measurement_temperature 260.(2)
_cell_volume 10066.5(8)
_computing_structure_refinement 'SHELXL-97 (Sheldrick, 2008)'
_computing_structure_solution 'SHELXS-97 (Sheldrick, 2008)'
_diffrn_ambient_temperature 260.(2)
_diffrn_detector_area_resol_mean 8.3330
_diffrn_measured_fraction_theta_full 0.999
_diffrn_measured_fraction_theta_max 0.999
_diffrn_measurement_device_type 'SMART X2S'
_diffrn_measurement_method omega-scan
_diffrn_radiation_monochromator 'doubly curved silicon crystal'
_diffrn_radiation_source 'sealed MicroFocus tube'
_diffrn_radiation_type 'Mo K\a'
_diffrn_radiation_wavelength 0.71073
_diffrn_reflns_av_R_equivalents 0.0465
_diffrn_reflns_av_sigmaI/netI 0.0198
_diffrn_reflns_limit_h_max 11
_diffrn_reflns_limit_h_min -11
_diffrn_reflns_limit_k_max 23
_diffrn_reflns_limit_k_min -29
_diffrn_reflns_limit_l_max 49
_diffrn_reflns_limit_l_min -49
_diffrn_reflns_number 27116
_diffrn_reflns_theta_full 25.04
_diffrn_reflns_theta_max 25.04
_diffrn_reflns_theta_min 2.30
_exptl_absorpt_coefficient_mu 0.919
_exptl_absorpt_correction_T_max 0.71
_exptl_absorpt_correction_T_min 0.64
_exptl_absorpt_correction_type multi-scan
_exptl_absorpt_process_details
;
;
_exptl_crystal_colour colourless
_exptl_crystal_density_diffrn 1.471
_exptl_crystal_density_method 'not measured'
_exptl_crystal_description prism
_exptl_crystal_F_000 4544
_exptl_crystal_size_max 0.54
_exptl_crystal_size_mid 0.49
_exptl_crystal_size_min 0.40
_refine_diff_density_max 0.468
_refine_diff_density_min -0.293
_refine_ls_extinction_coef 0.00027(4)
_refine_ls_extinction_method SHELXL
_refine_ls_goodness_of_fit_ref 1.044
_refine_ls_hydrogen_treatment constr
_refine_ls_matrix_type full
_refine_ls_number_parameters 171
_refine_ls_number_reflns 2234
_refine_ls_number_restraints 37
_refine_ls_restrained_S_all 1.154
_refine_ls_R_factor_all 0.0444
_refine_ls_R_factor_gt 0.0340
_refine_ls_shift/su_max 0.001
_refine_ls_shift/su_mean 0.000
_refine_ls_structure_factor_coef Fsqd
_refine_ls_weighting_details 'calc w=1/[\s^2^(Fo^2^)+(0.0533P)^2^+26.9231P] where P=(Fo^2^+2Fc^2^)/3'
_refine_ls_weighting_scheme calc
_refine_ls_wR_factor_gt 0.0923
_refine_ls_wR_factor_ref 0.1002
_reflns_number_gt 1769
_reflns_number_total 2234
_reflns_threshold_expression >2sigma(I)
_cod_data_source_file om300932r_si_002.cif
_cod_data_source_block iPr2Im2AgPF6_260K
_cod_database_code 4080656

loop_
_space_group_symop_operation_xyz
'x, y, z'
'x, -y+1/4, -z+1/4'
'-x+1/4, y, -z+1/4'
'-x+1/4, -y+1/4, z'
'x, y+1/2, z+1/2'
'x, -y+3/4, -z+3/4'
'-x+1/4, y+1/2, -z+3/4'
'-x+1/4, -y+3/4, z+1/2'
'x+1/2, y, z+1/2'
'x+1/2, -y+1/4, -z+3/4'
'-x+3/4, y, -z+3/4'
'-x+3/4, -y+1/4, z+1/2'
'x+1/2, y+1/2, z'
'x+1/2, -y+3/4, -z+1/4'
'-x+3/4, y+1/2, -z+1/4'
'-x+3/4, -y+3/4, z'
'-x, -y, -z'
'-x, y-1/4, z-1/4'
'x-1/4, -y, z-1/4'
'x-1/4, y-1/4, -z'
'-x, -y+1/2, -z+1/2'
'-x, y+1/4, z+1/4'
'x-1/4, -y+1/2, z+1/4'
'x-1/4, y+1/4, -z+1/2'
'-x+1/2, -y, -z+1/2'
'-x+1/2, y-1/4, z+1/4'
'x+1/4, -y, z+1/4'
'x+1/4, y-1/4, -z+1/2'
'-x+1/2, -y+1/2, -z'
'-x+1/2, y+1/4, z-1/4'
'x+1/4, -y+1/2, z-1/4'
'x+1/4, y+1/4, -z'

loop_
_atom_site_type_symbol
_atom_site_label
_atom_site_fract_x
_atom_site_fract_y
_atom_site_fract_z
_atom_site_U_iso_or_equiv
_atom_site_adp_type
_atom_site_calc_flag
_atom_site_refinement_flags
_atom_site_occupancy
_atom_site_disorder_assembly
_atom_site_disorder_group
Ag Ag1A 0.0520(5) 0.375 0.375 0.0531(6) Uani d SP 0.787(13) . .
Ag Ag1B 0.0970(10) 0.375 0.375 0.0531(6) Uani d SP 0.213(13) . .
P P1 0.375 0.375 0.55728(5) 0.0888(6) Uani d SD 1.0 . .
F F1 0.4238(18) 0.3484(7) 0.5270(3) 0.38(2) Uani d PD 0.5 A -1
F F2 0.3238(17) 0.3908(6) 0.59029(18) 0.209(7) Uani d PD 0.5 A -1
F F3 0.3371(14) 0.4223(3) 0.5383(3) 0.207(7) Uani d PD 0.5 A -1
F F4 0.4033(7) 0.3146(3) 0.5720(2) 0.120(2) Uani d PD 0.5 A -1
F F5 0.2251(10) 0.3531(6) 0.5505(3) 0.147(5) Uani d PD 0.5 A -1
F F6 0.5192(13) 0.3902(6) 0.5658(5) 0.241(12) Uani d PD 0.5 A -1
N N1 0.0988(3) 0.38169(11) 0.44832(7) 0.0542(7) Uani d . 1.0 . .
N N2 0.0869(3) 0.46152(12) 0.42845(7) 0.0587(8) Uani d . 1.0 . .
C C1 0.0772(4) 0.40861(14) 0.42068(8) 0.0563(8) Uani d . 1.0 . .
C C2 0.1216(4) 0.41723(17) 0.47301(9) 0.0647(10) Uani d . 1.0 . .
H H2 0.1393 0.4084 0.4943 0.078 Uiso calc R 1.0 . .
C C3 0.1135(4) 0.46715(16) 0.46058(10) 0.0676(10) Uani d . 1.0 . .
H H3 0.124 0.4994 0.4717 0.081 Uiso calc R 1.0 . .
C C4 0.1066(4) 0.32218(15) 0.45065(10) 0.0626(10) Uani d . 1.0 . .
H H4 0.0637 0.3071 0.4314 0.075 Uiso calc R 1.0 . .
C C5 0.0273(6) 0.3023(2) 0.47910(13) 0.0941(15) Uani d . 1.0 . .
H H5A 0.0714 0.3143 0.4984 0.141 Uiso calc R 1.0 . .
H H5B 0.0244 0.2636 0.4788 0.141 Uiso calc R 1.0 . .
H H5C -0.0646 0.3163 0.4783 0.141 Uiso calc R 1.0 . .
C C6 0.2543(5) 0.30483(19) 0.45087(16) 0.1080(19) Uani d . 1.0 . .
H H6A 0.2974 0.317 0.4703 0.162 Uiso calc R 1.0 . .
H H6B 0.3008 0.3202 0.4327 0.162 Uiso calc R 1.0 . .
H H6C 0.2592 0.2662 0.4498 0.162 Uiso calc R 1.0 . .
C C7 0.0811(5) 0.50623(15) 0.40496(11) 0.0731(11) Uani d . 1.0 . .
H H7 0.0431 0.4917 0.385 0.088 Uiso calc R 1.0 . .
C C8 -0.0127(10) 0.5502(3) 0.4162(2) 0.162(3) Uani d . 1.0 . .
H H8A -0.0273 0.5755 0.3992 0.243 Uiso calc R 1.0 . .
H H8B 0.028 0.5683 0.4342 0.243 Uiso calc R 1.0 . .
H H8C -0.0992 0.5349 0.4225 0.243 Uiso calc R 1.0 . .
C C9 0.2189(7) 0.5260(3) 0.3981(2) 0.173(4) Uani d . 1.0 . .
H H9A 0.2727 0.4975 0.3888 0.26 Uiso calc R 1.0 . .
H H9B 0.2614 0.538 0.4176 0.26 Uiso calc R 1.0 . .
H H9C 0.2135 0.5556 0.3833 0.26 Uiso calc R 1.0 . .

loop_
_atom_site_aniso_label
_atom_site_aniso_U_11
_atom_site_aniso_U_22
_atom_site_aniso_U_33
_atom_site_aniso_U_12
_atom_site_aniso_U_13
_atom_site_aniso_U_23
Ag1A 0.0656(16) 0.0502(3) 0.0435(3) 0 0 -0.00568(15)
Ag1B 0.0656(16) 0.0502(3) 0.0435(3) 0 0 -0.00568(15)
P1 0.1033(14) 0.0869(12) 0.0761(11) 0.0197(10) 0 0
F1 0.39(3) 0.54(5) 0.216(15) 0.01(3) 0.24(2) -0.05(2)
F2 0.36(2) 0.180(11) 0.082(5) 0.108(10) -0.062(8) -0.056(6)
F3 0.253(13) 0.081(5) 0.286(17) -0.039(6) -0.165(12) 0.099(8)
F4 0.118(5) 0.087(4) 0.156(7) 0.022(4) -0.007(5) 0.017(5)
F5 0.101(7) 0.192(12) 0.147(8) 0.000(7) -0.022(7) -0.040(7)
F6 0.150(13) 0.136(9) 0.44(3) 0.011(9) -0.143(16) 0.010(16)
N1 0.0654(18) 0.0493(16) 0.0480(16) 0.0000(12) 0.0018(13) -0.0028(12)
N2 0.076(2) 0.0465(16) 0.0538(17) 0.0041(14) -0.0040(14) -0.0047(13)
C1 0.071(2) 0.0497(19) 0.0487(18) 0.0013(16) 0.0002(16) -0.0050(15)
C2 0.078(3) 0.071(2) 0.0452(18) -0.002(2) -0.0045(18) -0.0082(17)
C3 0.086(3) 0.056(2) 0.061(2) 0.0014(19) -0.006(2) -0.0181(18)
C4 0.079(3) 0.0489(19) 0.060(2) -0.0029(17) 0.0037(18) 0.0029(16)
C5 0.107(4) 0.075(3) 0.100(4) -0.008(3) 0.028(3) 0.018(3)
C6 0.090(3) 0.066(3) 0.168(6) 0.016(3) 0.037(4) 0.008(3)
C7 0.096(3) 0.047(2) 0.076(3) 0.0068(19) -0.011(2) 0.0023(19)
C8 0.198(8) 0.110(5) 0.178(7) 0.081(5) 0.042(6) 0.039(5)
C9 0.117(5) 0.193(8) 0.210(9) 0.012(5) 0.013(5) 0.139(7)

loop_
_atom_type_symbol
_atom_type_description
_atom_type_scat_dispersion_real
_atom_type_scat_dispersion_imag
_atom_type_scat_source
C C 0.0033 0.0016 'International Tables Vol C Tables 4.2.6.8 and 6.1.1.4'
H H 0.0000 0.0000 'International Tables Vol C Tables 4.2.6.8 and 6.1.1.4'
Ag Ag -0.8971 1.1015 'International Tables Vol C Tables 4.2.6.8 and 6.1.1.4'
P P 0.1023 0.0942 'International Tables Vol C Tables 4.2.6.8 and 6.1.1.4'
F F 0.0171 0.0103 'International Tables Vol C Tables 4.2.6.8 and 6.1.1.4'
N N 0.0061 0.0033 'International Tables Vol C Tables 4.2.6.8 and 6.1.1.4'

loop_
_geom_angle_atom_site_label_1
_geom_angle_atom_site_label_2
_geom_angle_atom_site_label_3
_geom_angle_site_symmetry_1
_geom_angle_site_symmetry_3
_geom_angle
C1 Ag1A C1 . 6 166.6(3)
C1 Ag1B C1 . 6 169.4(6)
F3 P1 F3 . 16 114.4(13)
F3 P1 F6 . 16 95.4(9)
F3 P1 F6 16 16 99.4(8)
F3 P1 F6 . . 99.4(8)
F3 P1 F6 16 . 95.4(9)
F6 P1 F6 16 . 152.4(16)
F3 P1 F1 . . 88.6(7)
F3 P1 F1 16 . 27.4(9)
F6 P1 F1 16 . 112.7(11)
F6 P1 F1 . . 90.9(9)
F3 P1 F1 . 16 27.4(9)
F3 P1 F1 16 16 88.6(7)
F6 P1 F1 16 16 90.9(9)
F6 P1 F1 . 16 112.7(11)
F1 P1 F1 . 16 65.5(13)
F3 P1 F2 . . 101.6(7)
F3 P1 F2 16 . 141.5(8)
F6 P1 F2 16 . 62.7(10)
F6 P1 F2 . . 91.5(11)
F1 P1 F2 . . 168.9(9)
F1 P1 F2 16 . 123.1(8)
F3 P1 F2 . 16 141.5(8)
F3 P1 F2 16 16 101.6(7)
F6 P1 F2 16 16 91.5(11)
F6 P1 F2 . 16 62.6(10)
F1 P1 F2 . 16 123.1(8)
F1 P1 F2 16 16 168.9(9)
F2 P1 F2 . 16 49.5(8)
F3 P1 F5 . 16 82.0(7)
F3 P1 F5 16 16 86.9(6)
F6 P1 F5 16 16 173.7(9)
F6 P1 F5 . 16 24.6(10)
F1 P1 F5 . 16 73.1(9)
F1 P1 F5 16 16 89.5(7)
F2 P1 F5 . 16 112.1(9)
F2 P1 F5 16 16 87.0(6)
F3 P1 F5 . . 86.9(6)
F3 P1 F5 16 . 82.0(7)
F6 P1 F5 16 . 24.6(10)
F6 P1 F5 . . 173.7(9)
F1 P1 F5 . . 89.5(7)
F1 P1 F5 16 . 73.1(9)
F2 P1 F5 . . 87.0(6)
F2 P1 F5 16 . 112.1(9)
F5 P1 F5 16 . 159.5(9)
F3 P1 F4 . 16 55.2(6)
F3 P1 F4 16 16 167.5(7)
F6 P1 F4 16 16 89.0(6)
F6 P1 F4 . 16 80.7(7)
F1 P1 F4 . 16 140.2(8)
F1 P1 F4 16 16 82.0(6)
F2 P1 F4 . 16 50.9(6)
F2 P1 F4 16 16 87.2(7)
F5 P1 F4 16 16 84.7(5)
F5 P1 F4 . 16 103.0(6)
F3 P1 F4 . . 167.5(7)
F3 P1 F4 16 . 55.2(6)
F6 P1 F4 16 . 80.7(7)
F6 P1 F4 . . 89.0(6)
F1 P1 F4 . . 82.0(6)
F1 P1 F4 16 . 140.2(8)
F2 P1 F4 . . 87.2(7)
F2 P1 F4 16 . 50.9(6)
F5 P1 F4 16 . 103.0(5)
F5 P1 F4 . . 84.7(5)
F4 P1 F4 16 . 136.0(8)
C1 N1 C2 . . 110.5(3)
C1 N1 C4 . . 123.8(3)
C2 N1 C4 . . 125.6(3)
C1 N2 C3 . . 110.2(3)
C1 N2 C7 . . 124.3(3)
C3 N2 C7 . . 125.3(3)
N1 C1 N2 . . 105.3(3)
N1 C1 Ag1B . . 124.6(3)
N2 C1 Ag1B . . 126.7(3)
N1 C1 Ag1A . . 126.8(2)
N2 C1 Ag1A . . 127.7(3)
Ag1B C1 Ag1A . . 12.03(15)
C3 C2 N1 . . 106.9(3)
C3 C2 H2 . . 126.5
N1 C2 H2 . . 126.5
C2 C3 N2 . . 107.1(3)
C2 C3 H3 . . 126.4
N2 C3 H3 . . 126.4
N1 C4 C5 . . 110.7(3)
N1 C4 C6 . . 109.6(3)
C5 C4 C6 . . 113.2(4)
N1 C4 H4 . . 107.7
C5 C4 H4 . . 107.7
C6 C4 H4 . . 107.7
C4 C5 H5A . . 109.5
C4 C5 H5B . . 109.5
H5A C5 H5B . . 109.5
C4 C5 H5C . . 109.5
H5A C5 H5C . . 109.5
H5B C5 H5C . . 109.5
C4 C6 H6A . . 109.5
C4 C6 H6B . . 109.5
H6A C6 H6B . . 109.5
C4 C6 H6C . . 109.5
H6A C6 H6C . . 109.5
H6B C6 H6C . . 109.5
C9 C7 N2 . . 110.3(4)
C9 C7 C8 . . 112.3(6)
N2 C7 C8 . . 111.1(4)
C9 C7 H7 . . 107.7
N2 C7 H7 . . 107.7
C8 C7 H7 . . 107.7
C7 C8 H8A . . 109.5
C7 C8 H8B . . 109.5
H8A C8 H8B . . 109.5
C7 C8 H8C . . 109.5
H8A C8 H8C . . 109.5
H8B C8 H8C . . 109.5
C7 C9 H9A . . 109.5
C7 C9 H9B . . 109.5
H9A C9 H9B . . 109.5
C7 C9 H9C . . 109.5
H9A C9 H9C . . 109.5
H9B C9 H9C . . 109.5

loop_
_geom_bond_atom_site_label_1
_geom_bond_atom_site_label_2
_geom_bond_site_symmetry_2
_geom_bond_distance
Ag1A C1 . 2.095(3)
Ag1A C1 6 2.095(3)
Ag1B C1 . 2.089(4)
Ag1B C1 6 2.089(4)
P1 F3 . 1.461(6)
P1 F3 16 1.461(6)
P1 F6 16 1.496(11)
P1 F6 . 1.496(11)
P1 F1 . 1.504(10)
P1 F1 16 1.504(10)
P1 F2 . 1.517(8)
P1 F2 16 1.517(8)
P1 F5 16 1.582(9)
P1 F5 . 1.582(9)
P1 F4 16 1.642(6)
P1 F4 . 1.642(6)
N1 C1 . 1.349(5)
N1 C2 . 1.373(5)
N1 C4 . 1.480(4)
N2 C1 . 1.354(4)
N2 C3 . 1.373(5)
N2 C7 . 1.481(5)
C2 C3 . 1.344(6)
C2 H2 . 0.93
C3 H3 . 0.93
C4 C5 . 1.500(6)
C4 C6 . 1.500(6)
C4 H4 . 0.98
C5 H5A . 0.96
C5 H5B . 0.96
C5 H5C . 0.96
C6 H6A . 0.96
C6 H6B . 0.96
C6 H6C . 0.96
C7 C9 . 1.456(8)
C7 C8 . 1.497(7)
C7 H7 . 0.98
C8 H8A . 0.96
C8 H8B . 0.96
C8 H8C . 0.96
C9 H9A . 0.96
C9 H9B . 0.96
C9 H9C . 0.96
